data_7055449
loop_
_publ_author_name
'Sok, Nicolas'
'Baglin, Isabelle'
'Rousselin, Yoann'
'Boschetti, Frederic'
'Bernhard, Claire'
'Goze, Christine'
'Denat, Franck'

_publ_section_title
;
 Reinforced cyclam derivatives functionalized on the bridging unit
;
_journal_issue 7
_journal_name_full 'New J. Chem.'
_journal_page_first 5829
_journal_paper_doi 10.1039/C5NJ03488D
_journal_volume 40
_journal_year 2016
_chemical_absolute_configuration ad
_chemical_formula_moiety 'C28 H36 Cu N7 O3, C H4 O, N O3'
_chemical_formula_sum 'C29 H40 Cu N8 O7'
_chemical_formula_weight 676.23
_space_group_crystal_system orthorhombic
_space_group_IT_number 19
_space_group_name_Hall 'P 2ac 2ab'
_space_group_name_H-M_alt 'P 21 21 21'
_symmetry_space_group_name_Hall 'P 2ac 2ab'
_symmetry_space_group_name_H-M 'P 21 21 21'
_atom_sites_solution_hydrogens geom
_audit_creation_date 2015-11-20
_audit_creation_method
;
Olex2 1.2
(compiled Sep 16 2015 11:44:03 for OlexSys, GUI svn.r5103)
;
_audit_update_record
;
2015-11-26 deposited with the CCDC.
2016-03-30 downloaded from the CCDC.
;
_cell_angle_alpha 90
_cell_angle_beta 90
_cell_angle_gamma 90
_cell_formula_units_Z 4
_cell_length_a 9.0052(3)
_cell_length_b 14.4455(4)
_cell_length_c 23.8253(7)
_cell_measurement_reflns_used 3978
_cell_measurement_temperature 115(2)
_cell_measurement_theta_max 27.485
_cell_measurement_theta_min 0.998
_cell_volume 3099.31(16)
_computing_cell_refinement 'HKL Scalepack (Otwinowski & Minor 1997)'
_computing_data_collection 'Collect (Nonius BV, 1997-2000)'
_computing_data_reduction 'HKL Denzo and Scalepack (Otwinowski & Minor 1997)'
_computing_molecular_graphics 'Olex2 (Dolomanov et al., 2009)'
_computing_publication_material 'Olex2 (Dolomanov et al., 2009)'
_computing_structure_refinement 'ShelXL (Sheldrick, 2015)'
_computing_structure_solution 'ShelXT (Sheldrick, 2015)'
_diffrn_ambient_temperature 115
_diffrn_detector 'CCD Plate'
_diffrn_detector_area_resol_mean '512 x 512'
_diffrn_detector_type APEX2
_diffrn_measured_fraction_theta_full 0.999
_diffrn_measured_fraction_theta_max 0.999
_diffrn_measurement_device '\k-geometry diffractometer'
_diffrn_measurement_device_type 'Nonius Kappa Apex II'
_diffrn_measurement_method '\f and \w scans''
_diffrn_orient_matrix_type 'Nonius Collect from scalepack cell'
_diffrn_radiation_collimation '0.6 mm'
_diffrn_radiation_monochromator graphite
_diffrn_radiation_probe x-ray
_diffrn_radiation_type MoK\a
_diffrn_radiation_wavelength 0.71073
_diffrn_reflns_av_unetI/netI 0.0562
_diffrn_reflns_Laue_measured_fraction_full 0.999
_diffrn_reflns_Laue_measured_fraction_max 0.999
_diffrn_reflns_limit_h_max 11
_diffrn_reflns_limit_h_min -11
_diffrn_reflns_limit_k_max 18
_diffrn_reflns_limit_k_min -18
_diffrn_reflns_limit_l_max 30
_diffrn_reflns_limit_l_min -30
_diffrn_reflns_number 7065
_diffrn_reflns_point_group_measured_fraction_full 0.999
_diffrn_reflns_point_group_measured_fraction_max 0.999
_diffrn_reflns_theta_full 25.242
_diffrn_reflns_theta_max 27.484
_diffrn_reflns_theta_min 1.649
_diffrn_source 'X-ray tube'
_diffrn_source_target Mo
_diffrn_source_type 'Siemens KFF Mo 2K-180'
_exptl_absorpt_coefficient_mu 0.764
_exptl_absorpt_correction_type none
_exptl_crystal_colour 'clear light blue'
_exptl_crystal_colour_lustre clear
_exptl_crystal_colour_modifier light
_exptl_crystal_colour_primary blue
_exptl_crystal_density_diffrn 1.449
_exptl_crystal_density_method 'not measured'
_exptl_crystal_description Prism
_exptl_crystal_F_000 1420
_exptl_crystal_size_max 0.2
_exptl_crystal_size_mid 0.05
_exptl_crystal_size_min 0.05
_refine_diff_density_max 0.601
_refine_diff_density_min -0.456
_refine_diff_density_rms 0.106
_refine_ls_abs_structure_details
;
 Refined as an inversion twin.
;
_refine_ls_abs_structure_Flack 0.04(3)
_refine_ls_extinction_method none
_refine_ls_goodness_of_fit_ref 1.224
_refine_ls_hydrogen_treatment constr
_refine_ls_matrix_type full
_refine_ls_number_parameters 406
_refine_ls_number_reflns 7065
_refine_ls_number_restraints 0
_refine_ls_restrained_S_all 1.224
_refine_ls_R_factor_all 0.1114
_refine_ls_R_factor_gt 0.0778
_refine_ls_shift/su_max 0.000
_refine_ls_shift/su_mean 0.000
_refine_ls_structure_factor_coef Fsqd
_refine_ls_weighting_details 'w=1/[\s^2^(Fo^2^)+13.6087P] where P=(Fo^2^+2Fc^2^)/3'
_refine_ls_weighting_scheme calc
_refine_ls_wR_factor_gt 0.1406
_refine_ls_wR_factor_ref 0.1621
_reflns_Friedel_coverage 0.780
_reflns_Friedel_fraction_full 1.000
_reflns_Friedel_fraction_max 0.999
_reflns_number_gt 5738
_reflns_number_total 7065
_reflns_threshold_expression 'I > 2\s(I)'
_cod_data_source_file c5nj03488d2.cif
_cod_data_source_block compound_5Cu
_cod_depositor_comments 'Adding full bibliography for 7055444--7055449.cif.'
_cod_original_cell_volume 3099.30(16)
_cod_database_code 7055449
_publcif_datablock.id {8da8e4cd-e166-413b-839e-6753b836c24b}

_shelx_space_group_comment
;
The symmetry employed for this shelxl refinement is uniquely defined
by the following loop, which should always be used as a source of
symmetry information in preference to the above space-group names.
They are only intended as comments.
;
_shelx_estimated_absorpt_t_max 0.963
_shelx_estimated_absorpt_t_min 0.862
_olex2_refinement_description
;
1. Twinned data refinement
 Scales: 0.96(3) 0.04(3)
2. Fixed Uiso
 At 1.2 times of:
  All C(H) groups, All C(H,H) groups
 At 1.5 times of:
  All C(H,H,H) groups, All O(H) groups
3. Uiso/Uaniso restraints and constraints
Uanis(O1A) = Uanis(O2A) = Uanis(O3A) = Uanis(O1B) = Uanis(O2B) = Uanis(O3B)
4. Others
 Fixed Sof: O1A(0.58) O2A(0.58) O3A(0.58) O1B(0.42) O2B(0.42) O3B(0.42)
5.a Ternary CH refined with riding coordinates:
 C42(H42), C43(H43)
5.b Secondary CH2 refined with riding coordinates:
 C1(H1A,H1B), C2(H2A,H2B), C3(H3A,H3B), C4(H4A,H4B), C5(H5A,H5B), C6(H6A,H6B),
 C7(H7A,H7B), C8(H8A,H8B), C9(H9A,H9B), C10(H10A,H10B), C11(H11A,H11B),
 C31(H31A,H31B)
5.c Aromatic/amide H refined with riding coordinates:
 C13(H13), C14(H14), C15(H15), C16(H16), C17(H17), C33(H33), C34(H34),
 C35(H35), C36(H36), C37(H37)
5.d Idealised Me refined as rotating group:
 C45(H45A,H45B,H45C)
5.e Idealised tetrahedral OH refined as rotating group:
 O7(H7)
;
_shelx_shelxl_version_number 2014/7
_olex2_diffrn_ambient_temperature_device 'Oxford Cryosystems'
_olex2_exptl_crystal_mounting_method 'The crystal was mounted on a mylar loop oil'
_olex2_submission_special_instructions 'No special instructions were received'

loop_
_space_group_symop_operation_xyz
'x, y, z'
'-x+1/2, -y, z+1/2'
'x+1/2, -y+1/2, -z'
'-x, y+1/2, -z+1/2'

loop_
_atom_site_label
_atom_site_type_symbol
_atom_site_fract_x
_atom_site_fract_y
_atom_site_fract_z
_atom_site_U_iso_or_equiv
_atom_site_adp_type
_atom_site_occupancy
_atom_site_site_symmetry_order
_atom_site_calc_flag
_atom_site_refinement_flags_posn
_atom_site_refinement_flags_occupancy
_atom_site_disorder_assembly
_atom_site_disorder_group
C1 C 0.8027(9) 0.7451(6) 0.6688(3) 0.0249(18) Uani 1 1 d . . . .
H1A H 0.8134 0.7746 0.7060 0.030 Uiso 1 1 calc R . . .
H1B H 0.7809 0.6786 0.6746 0.030 Uiso 1 1 calc R . . .
C2 C 0.9437(9) 0.7554(5) 0.6364(4) 0.0242(17) Uani 1 1 d . . . .
H2A H 0.9348 0.7222 0.6002 0.029 Uiso 1 1 calc R . . .
H2B H 1.0263 0.7271 0.6578 0.029 Uiso 1 1 calc R . . .
C3 C 1.0860(10) 0.8621(6) 0.5781(4) 0.031(2) Uani 1 1 d . . . .
H3A H 1.0511 0.8213 0.5474 0.037 Uiso 1 1 calc R . . .
H3B H 1.1830 0.8380 0.5911 0.037 Uiso 1 1 calc R . . .
C4 C 1.1089(9) 0.9590(6) 0.5546(4) 0.0287(19) Uani 1 1 d . . . .
H4A H 1.1470 0.9984 0.5854 0.034 Uiso 1 1 calc R . . .
H4B H 1.1883 0.9554 0.5259 0.034 Uiso 1 1 calc R . . .
C5 C 0.9782(10) 1.0087(6) 0.5284(4) 0.0297(19) Uani 1 1 d . . . .
H5A H 1.0147 1.0671 0.5116 0.036 Uiso 1 1 calc R . . .
H5B H 0.9396 0.9699 0.4975 0.036 Uiso 1 1 calc R . . .
C6 C 0.9031(10) 1.0906(6) 0.6151(3) 0.0303(19) Uani 1 1 d . . . .
H6A H 0.9110 1.1559 0.6030 0.036 Uiso 1 1 calc R . . .
H6B H 1.0024 1.0697 0.6276 0.036 Uiso 1 1 calc R . . .
C7 C 0.7938(10) 1.0825(6) 0.6628(3) 0.0295(19) Uani 1 1 d . . . .
H7A H 0.8307 1.1179 0.6955 0.035 Uiso 1 1 calc R . . .
H7B H 0.6972 1.1093 0.6513 0.035 Uiso 1 1 calc R . . .
C8 C 0.6292(10) 0.9732(6) 0.7102(4) 0.028(2) Uani 1 1 d . . . .
H8A H 0.5499 1.0031 0.6878 0.034 Uiso 1 1 calc R . . .
H8B H 0.6378 1.0081 0.7458 0.034 Uiso 1 1 calc R . . .
C9 C 0.5798(9) 0.8756(6) 0.7240(3) 0.0270(18) Uani 1 1 d . . . .
H9A H 0.4880 0.8795 0.7467 0.032 Uiso 1 1 calc R . . .
H9B H 0.6571 0.8467 0.7478 0.032 Uiso 1 1 calc R . . .
C10 C 0.5497(9) 0.8108(6) 0.6745(3) 0.0251(17) Uani 1 1 d . . . .
H10A H 0.5108 0.7517 0.6896 0.030 Uiso 1 1 calc R . . .
H10B H 0.4703 0.8387 0.6513 0.030 Uiso 1 1 calc R . . .
C11 C 0.6261(10) 0.7253(5) 0.5904(3) 0.0268(18) Uani 1 1 d . . . .
H11A H 0.5473 0.7573 0.5689 0.032 Uiso 1 1 calc R . . .
H11B H 0.7104 0.7148 0.5645 0.032 Uiso 1 1 calc R . . .
C12 C 0.5670(10) 0.6319(6) 0.6091(4) 0.0304(19) Uani 1 1 d . . . .
C13 C 0.4142(11) 0.6196(7) 0.6166(4) 0.040(2) Uani 1 1 d . . . .
H13 H 0.3486 0.6700 0.6102 0.048 Uiso 1 1 calc R . . .
C14 C 0.3574(13) 0.5346(9) 0.6333(4) 0.054(3) Uani 1 1 d . . . .
H14 H 0.2532 0.5263 0.6371 0.065 Uiso 1 1 calc R . . .
C15 C 0.4526(16) 0.4624(8) 0.6442(4) 0.054(3) Uani 1 1 d . . . .
H15 H 0.4145 0.4048 0.6570 0.065 Uiso 1 1 calc R . . .
C16 C 0.6006(15) 0.4732(7) 0.6368(4) 0.049(3) Uani 1 1 d . . . .
H16 H 0.6649 0.4225 0.6443 0.058 Uiso 1 1 calc R . . .
C17 C 0.6611(12) 0.5568(6) 0.6185(4) 0.037(2) Uani 1 1 d . . . .
H17 H 0.7650 0.5624 0.6124 0.044 Uiso 1 1 calc R . . .
C31 C 0.7320(10) 1.0833(6) 0.5345(3) 0.0278(17) Uani 1 1 d . . . .
H31A H 0.6443 1.0908 0.5591 0.033 Uiso 1 1 calc R . . .
H31B H 0.7012 1.0445 0.5022 0.033 Uiso 1 1 calc R . . .
C32 C 0.7754(10) 1.1781(5) 0.5123(3) 0.0282(18) Uani 1 1 d . . . .
C33 C 0.7496(12) 1.2590(5) 0.5436(3) 0.0326(18) Uani 1 1 d . . . .
H33 H 0.7070 1.2552 0.5800 0.039 Uiso 1 1 calc R . . .
C34 C 0.7870(11) 1.3449(6) 0.5210(4) 0.038(2) Uani 1 1 d . . . .
H34 H 0.7707 1.3994 0.5424 0.045 Uiso 1 1 calc R . . .
C35 C 0.8470(10) 1.3521(7) 0.4682(5) 0.040(2) Uani 1 1 d . . . .
H35 H 0.8733 1.4109 0.4534 0.048 Uiso 1 1 calc R . . .
C36 C 0.8685(12) 1.2731(7) 0.4369(5) 0.046(3) Uani 1 1 d . . . .
H36 H 0.9085 1.2771 0.4000 0.055 Uiso 1 1 calc R . . .
C37 C 0.8314(11) 1.1867(7) 0.4595(4) 0.037(2) Uani 1 1 d . . . .
H37 H 0.8457 1.1327 0.4374 0.045 Uiso 1 1 calc R . . .
C41 C 0.9558(9) 1.0106(6) 0.7551(4) 0.0271(18) Uani 1 1 d . . . .
C42 C 0.8996(10) 0.9450(6) 0.7128(4) 0.0267(19) Uani 1 1 d . . . .
H42 H 0.8592 0.8908 0.7339 0.032 Uiso 1 1 calc R . . .
C43 C 1.0305(8) 0.9073(6) 0.6758(3) 0.0248(16) Uani 1 1 d . . . .
H43 H 1.0885 0.9620 0.6624 0.030 Uiso 1 1 calc R . . .
C44 C 1.1292(10) 0.8524(7) 0.7121(4) 0.032(2) Uani 1 1 d . . . .
C45 C 0.9689(11) 0.8485(8) 0.8646(4) 0.043(2) Uani 1 1 d . . . .
H45A H 0.9802 0.9142 0.8738 0.065 Uiso 1 1 calc GR . . .
H45B H 1.0631 0.8244 0.8500 0.065 Uiso 1 1 calc GR . . .
H45C H 0.9413 0.8141 0.8985 0.065 Uiso 1 1 calc GR . . .
N1 N 0.6780(8) 0.7895(5) 0.6373(3) 0.0233(15) Uani 1 1 d . . . .
N2 N 0.9781(8) 0.8564(5) 0.6255(3) 0.0252(15) Uani 1 1 d . . . .
N3 N 0.8510(8) 1.0317(5) 0.5669(3) 0.0261(16) Uani 1 1 d . . . .
N4 N 0.7729(8) 0.9833(4) 0.6788(3) 0.0251(14) Uani 1 1 d . . . .
N5 N 0.9967(10) 1.0577(6) 0.7903(3) 0.040(2) Uani 1 1 d . . . .
N6 N 1.2040(9) 0.8084(6) 0.7402(3) 0.042(2) Uani 1 1 d . . . .
N7 N 0.5647(10) 0.8960(5) 0.5147(3) 0.0377(19) Uani 1 1 d . . . .
N8 N 0.7092(10) 0.6185(6) 0.8123(4) 0.045(2) Uani 1 1 d . . . .
O1A O 0.7048(13) 0.8784(8) 0.5241(5) 0.0367(14) Uani 0.58 1 d . P A 1
O2A O 0.4937(13) 0.9291(9) 0.5575(5) 0.0367(14) Uani 0.58 1 d . P A 1
O3A O 0.5046(13) 0.8830(9) 0.4706(5) 0.0367(14) Uani 0.58 1 d . P A 1
O1B O 0.6869(18) 0.8653(12) 0.4945(7) 0.0367(14) Uani 0.42 1 d . P A 2
O2B O 0.5609(18) 0.9238(13) 0.5620(7) 0.0367(14) Uani 0.42 1 d . P A 2
O3B O 0.4467(19) 0.8933(12) 0.4847(7) 0.0367(14) Uani 0.42 1 d . P A 2
O4 O 0.8348(8) 0.6523(6) 0.8125(4) 0.058(2) Uani 1 1 d . . . .
O5 O 0.6022(9) 0.6642(5) 0.7957(4) 0.061(2) Uani 1 1 d . . . .
O6 O 0.6931(9) 0.5382(5) 0.8307(4) 0.069(3) Uani 1 1 d . . . .
O7 O 0.8568(8) 0.8378(5) 0.8236(3) 0.0458(18) Uani 1 1 d . . . .
H7 H 0.8502 0.7817 0.8145 0.069 Uiso 1 1 calc GR . . .
Cu Cu 0.76164(11) 0.91166(6) 0.60126(4) 0.0228(2) Uani 1 1 d . . . .

loop_
_atom_site_aniso_label
_atom_site_aniso_U_11
_atom_site_aniso_U_22
_atom_site_aniso_U_33
_atom_site_aniso_U_23
_atom_site_aniso_U_13
_atom_site_aniso_U_12
C1 0.029(5) 0.025(4) 0.021(4) -0.001(3) -0.001(3) -0.003(3)
C2 0.020(4) 0.018(4) 0.034(4) 0.001(3) 0.001(3) 0.001(3)
C3 0.025(5) 0.033(5) 0.034(5) -0.002(4) 0.006(4) 0.005(4)
C4 0.015(4) 0.038(5) 0.033(5) 0.006(4) 0.002(3) -0.004(4)
C5 0.029(5) 0.032(5) 0.028(4) 0.001(4) 0.006(4) -0.005(4)
C6 0.038(5) 0.020(4) 0.032(5) 0.001(4) -0.011(3) -0.009(4)
C7 0.041(5) 0.019(4) 0.028(4) 0.001(4) -0.003(3) 0.003(4)
C8 0.028(5) 0.034(5) 0.023(4) -0.010(4) 0.000(4) 0.004(4)
C9 0.020(4) 0.035(5) 0.026(4) -0.005(4) -0.002(3) -0.002(4)
C10 0.021(4) 0.030(4) 0.024(4) -0.004(3) 0.002(3) 0.002(3)
C11 0.030(4) 0.023(4) 0.027(5) -0.004(3) 0.000(3) -0.002(3)
C12 0.038(5) 0.029(4) 0.025(4) -0.007(4) 0.005(4) -0.014(4)
C13 0.038(5) 0.047(6) 0.034(5) -0.017(4) 0.000(4) -0.006(4)
C14 0.047(7) 0.074(8) 0.042(6) -0.022(6) 0.019(5) -0.040(6)
C15 0.094(10) 0.048(7) 0.021(5) -0.006(5) 0.004(6) -0.034(7)
C16 0.085(9) 0.026(5) 0.036(5) 0.005(4) -0.011(6) -0.009(5)
C17 0.048(6) 0.030(5) 0.032(5) -0.005(4) 0.000(4) -0.002(4)
C31 0.029(4) 0.025(4) 0.029(4) 0.004(3) -0.007(4) 0.000(4)
C32 0.028(5) 0.027(4) 0.029(4) 0.004(3) -0.006(4) 0.003(4)
C33 0.036(5) 0.030(4) 0.032(4) 0.000(3) -0.003(5) -0.002(5)
C34 0.043(6) 0.023(4) 0.047(5) 0.005(4) -0.017(4) 0.006(4)
C35 0.027(5) 0.032(5) 0.061(7) 0.022(5) -0.006(5) -0.003(4)
C36 0.039(6) 0.049(6) 0.049(6) 0.016(5) 0.009(5) 0.012(5)
C37 0.038(6) 0.033(5) 0.041(5) 0.002(4) -0.005(4) 0.007(4)
C41 0.023(4) 0.029(4) 0.029(4) -0.002(4) 0.000(4) -0.008(4)
C42 0.029(5) 0.026(4) 0.026(4) -0.003(3) -0.005(4) -0.008(4)
C43 0.024(4) 0.025(4) 0.025(4) 0.000(4) -0.005(3) -0.004(4)
C44 0.025(5) 0.037(5) 0.033(5) -0.001(4) -0.001(4) -0.001(4)
C45 0.033(5) 0.054(6) 0.042(6) 0.017(5) -0.007(4) 0.004(5)
N1 0.023(4) 0.027(4) 0.020(3) -0.004(3) -0.003(3) -0.002(3)
N2 0.026(4) 0.022(3) 0.027(4) 0.002(3) 0.003(3) 0.003(3)
N3 0.028(4) 0.023(3) 0.028(4) 0.003(3) -0.003(3) 0.001(3)
N4 0.030(4) 0.019(3) 0.026(3) 0.000(2) -0.001(3) -0.001(3)
N5 0.042(5) 0.042(5) 0.036(4) -0.005(4) -0.003(4) -0.011(4)
N6 0.026(4) 0.056(5) 0.042(5) 0.011(4) -0.005(4) 0.002(4)
N7 0.046(5) 0.032(4) 0.035(4) 0.001(3) -0.017(4) -0.004(4)
N8 0.037(5) 0.043(5) 0.056(5) -0.003(4) -0.012(4) 0.007(4)
O1A 0.035(4) 0.040(3) 0.034(3) -0.002(2) -0.009(3) -0.005(3)
O2A 0.035(4) 0.040(3) 0.034(3) -0.002(2) -0.009(3) -0.005(3)
O3A 0.035(4) 0.040(3) 0.034(3) -0.002(2) -0.009(3) -0.005(3)
O1B 0.035(4) 0.040(3) 0.034(3) -0.002(2) -0.009(3) -0.005(3)
O2B 0.035(4) 0.040(3) 0.034(3) -0.002(2) -0.009(3) -0.005(3)
O3B 0.035(4) 0.040(3) 0.034(3) -0.002(2) -0.009(3) -0.005(3)
O4 0.033(4) 0.069(6) 0.073(6) -0.024(5) -0.012(4) 0.011(4)
O5 0.046(5) 0.043(4) 0.093(7) 0.015(4) -0.026(5) 0.005(4)
O6 0.049(5) 0.045(5) 0.114(7) 0.021(5) -0.026(5) 0.007(4)
O7 0.039(4) 0.053(4) 0.045(4) 0.018(4) -0.015(3) -0.006(3)
Cu 0.0245(5) 0.0205(4) 0.0233(4) -0.0002(4) -0.0026(4) -0.0010(4)

loop_
_atom_type_symbol
_atom_type_description
_atom_type_scat_dispersion_real
_atom_type_scat_dispersion_imag
_atom_type_scat_source
C C 0.0033 0.0016 'International Tables Vol C Tables 4.2.6.8 and 6.1.1.4'
H H 0.0000 0.0000 'International Tables Vol C Tables 4.2.6.8 and 6.1.1.4'
Cu Cu 0.3201 1.2651 'International Tables Vol C Tables 4.2.6.8 and 6.1.1.4'
N N 0.0061 0.0033 'International Tables Vol C Tables 4.2.6.8 and 6.1.1.4'
O O 0.0106 0.0060 'International Tables Vol C Tables 4.2.6.8 and 6.1.1.4'

loop_
_geom_angle_atom_site_label_1
_geom_angle_atom_site_label_2
_geom_angle_atom_site_label_3
_geom_angle
H1A C1 H1B 108.2
C2 C1 H1A 109.7
C2 C1 H1B 109.7
C2 C1 N1 109.7(6)
N1 C1 H1A 109.7
N1 C1 H1B 109.7
C1 C2 H2A 109.4
C1 C2 H2B 109.4
C1 C2 N2 111.0(6)
H2A C2 H2B 108.0
N2 C2 H2A 109.4
N2 C2 H2B 109.4
H3A C3 H3B 107.6
C4 C3 H3A 108.6
C4 C3 H3B 108.6
N2 C3 H3A 108.6
N2 C3 H3B 108.6
N2 C3 C4 114.7(7)
C3 C4 H4A 107.6
C3 C4 H4B 107.6
H4A C4 H4B 107.0
C5 C4 C3 118.8(8)
C5 C4 H4A 107.6
C5 C4 H4B 107.6
C4 C5 H5A 108.2
C4 C5 H5B 108.2
H5A C5 H5B 107.3
N3 C5 C4 116.5(7)
N3 C5 H5A 108.2
N3 C5 H5B 108.2
H6A C6 H6B 108.3
C7 C6 H6A 109.8
C7 C6 H6B 109.8
N3 C6 H6A 109.8
N3 C6 H6B 109.8
N3 C6 C7 109.2(7)
C6 C7 H7A 109.6
C6 C7 H7B 109.6
H7A C7 H7B 108.1
N4 C7 C6 110.4(7)
N4 C7 H7A 109.6
N4 C7 H7B 109.6
H8A C8 H8B 107.3
C9 C8 H8A 108.1
C9 C8 H8B 108.1
N4 C8 H8A 108.1
N4 C8 H8B 108.1
N4 C8 C9 116.8(7)
C8 C9 H9A 108.0
C8 C9 H9B 108.0
C8 C9 C10 117.1(7)
H9A C9 H9B 107.3
C10 C9 H9A 108.0
C10 C9 H9B 108.0
C9 C10 H10A 108.1
C9 C10 H10B 108.1
H10A C10 H10B 107.3
N1 C10 C9 116.6(7)
N1 C10 H10A 108.1
N1 C10 H10B 108.1
H11A C11 H11B 107.5
C12 C11 H11A 108.4
C12 C11 H11B 108.4
C12 C11 N1 115.6(7)
N1 C11 H11A 108.4
N1 C11 H11B 108.4
C13 C12 C11 119.7(9)
C17 C12 C11 121.8(8)
C17 C12 C13 118.5(9)
C12 C13 H13 119.6
C14 C13 C12 120.8(10)
C14 C13 H13 119.6
C13 C14 H14 120.2
C15 C14 C13 119.7(10)
C15 C14 H14 120.2
C14 C15 H15 119.9
C16 C15 C14 120.1(10)
C16 C15 H15 119.9
C15 C16 H16 119.2
C15 C16 C17 121.7(11)
C17 C16 H16 119.2
C12 C17 H17 120.4
C16 C17 C12 119.1(10)
C16 C17 H17 120.4
H31A C31 H31B 107.4
C32 C31 H31A 108.3
C32 C31 H31B 108.3
N3 C31 H31A 108.3
N3 C31 H31B 108.3
N3 C31 C32 116.0(7)
C33 C32 C31 121.5(8)
C37 C32 C31 119.9(8)
C37 C32 C33 118.4(8)
C32 C33 H33 120.2
C34 C33 C32 119.7(8)
C34 C33 H33 120.2
C33 C34 H34 119.5
C35 C34 C33 121.1(9)
C35 C34 H34 119.5
C34 C35 H35 120.4
C34 C35 C36 119.3(9)
C36 C35 H35 120.4
C35 C36 H36 120.1
C35 C36 C37 119.7(10)
C37 C36 H36 120.1
C32 C37 C36 121.8(9)
C32 C37 H37 119.1
C36 C37 H37 119.1
N5 C41 C42 175.9(9)
C41 C42 H42 106.5
C41 C42 C43 110.4(7)
C41 C42 N4 113.1(7)
C43 C42 H42 106.5
N4 C42 H42 106.5
N4 C42 C43 113.3(7)
C42 C43 H43 107.4
C44 C43 C42 108.2(7)
C44 C43 H43 107.4
C44 C43 N2 113.5(7)
N2 C43 C42 112.7(6)
N2 C43 H43 107.4
N6 C44 C43 178.7(10)
H45A C45 H45B 109.5
H45A C45 H45C 109.5
H45B C45 H45C 109.5
O7 C45 H45A 109.5
O7 C45 H45B 109.5
O7 C45 H45C 109.5
C1 N1 C11 109.7(6)
C1 N1 Cu 107.2(5)
C10 N1 C1 112.0(6)
C10 N1 C11 108.9(6)
C10 N1 Cu 110.3(5)
C11 N1 Cu 108.7(5)
C2 N2 Cu 102.4(5)
C3 N2 C2 108.4(6)
C3 N2 Cu 111.2(5)
C43 N2 C2 113.8(6)
C43 N2 C3 112.2(7)
C43 N2 Cu 108.4(5)
C5 N3 C6 110.6(7)
C5 N3 C31 109.6(6)
C5 N3 Cu 110.5(5)
C6 N3 C31 109.3(6)
C6 N3 Cu 107.0(5)
C31 N3 Cu 109.7(5)
C7 N4 C8 109.2(6)
C7 N4 C42 113.3(6)
C7 N4 Cu 104.6(4)
C8 N4 C42 110.5(6)
C8 N4 Cu 110.2(5)
C42 N4 Cu 109.0(5)
O2A N7 O1A 114.5(9)
O3A N7 O1A 123.8(11)
O3A N7 O2A 121.7(11)
O1B N7 O3B 119.5(12)
O2B N7 O1B 119.7(12)
O2B N7 O3B 120.8(13)
O4 N8 O5 120.5(9)
O4 N8 O6 118.3(9)
O5 N8 O6 121.2(10)
N7 O1A Cu 111.3(8)
N7 O2A Cu 79.9(7)
N7 O1B Cu 77.0(8)
N7 O2B Cu 112.1(12)
C45 O7 H7 109.5
N1 Cu N2 84.5(3)
N1 Cu N4 94.1(2)
N1 Cu O2A 85.1(3)
N1 Cu O1B 95.0(4)
N2 Cu O2A 162.7(3)
N2 Cu O1B 112.3(4)
N3 Cu N1 178.1(3)
N3 Cu N2 93.6(3)
N3 Cu N4 85.3(3)
N3 Cu O2A 96.8(3)
N3 Cu O1B 86.1(4)
N4 Cu N2 84.6(3)
N4 Cu O2A 110.0(4)
N4 Cu O1B 161.6(4)
O1A Cu N1 94.8(4)
O1A Cu N2 112.9(4)
O1A Cu N3 86.3(4)
O1A Cu N4 161.0(4)
O1A Cu O2A 54.3(4)
O2B Cu N1 86.7(6)
O2B Cu N2 160.5(5)
O2B Cu N3 95.2(6)
O2B Cu N4 113.5(6)
O2B Cu O1B 51.2(6)

loop_
_geom_bond_atom_site_label_1
_geom_bond_atom_site_label_2
_geom_bond_distance
C1 H1A 0.9900
C1 H1B 0.9900
C1 C2 1.492(11)
C1 N1 1.495(10)
C2 H2A 0.9900
C2 H2B 0.9900
C2 N2 1.515(10)
C3 H3A 0.9900
C3 H3B 0.9900
C3 C4 1.522(12)
C3 N2 1.492(10)
C4 H4A 0.9900
C4 H4B 0.9900
C4 C5 1.513(12)
C5 H5A 0.9900
C5 H5B 0.9900
C5 N3 1.504(11)
C6 H6A 0.9900
C6 H6B 0.9900
C6 C7 1.508(11)
C6 N3 1.504(10)
C7 H7A 0.9900
C7 H7B 0.9900
C7 N4 1.495(10)
C8 H8A 0.9900
C8 H8B 0.9900
C8 C9 1.516(12)
C8 N4 1.502(11)
C9 H9A 0.9900
C9 H9B 0.9900
C9 C10 1.528(11)
C10 H10A 0.9900
C10 H10B 0.9900
C10 N1 1.489(10)
C11 H11A 0.9900
C11 H11B 0.9900
C11 C12 1.518(11)
C11 N1 1.526(10)
C12 C13 1.399(13)
C12 C17 1.395(13)
C13 H13 0.9500
C13 C14 1.389(15)
C14 H14 0.9500
C14 C15 1.376(18)
C15 H15 0.9500
C15 C16 1.353(17)
C16 H16 0.9500
C16 C17 1.395(13)
C17 H17 0.9500
C31 H31A 0.9900
C31 H31B 0.9900
C31 C32 1.519(11)
C31 N3 1.518(10)
C32 C33 1.405(11)
C32 C37 1.361(13)
C33 H33 0.9500
C33 C34 1.394(11)
C34 H34 0.9500
C34 C35 1.373(14)
C35 H35 0.9500
C35 C36 1.378(15)
C36 H36 0.9500
C36 C37 1.399(13)
C37 H37 0.9500
C41 C42 1.474(11)
C41 N5 1.141(11)
C42 H42 1.0000
C42 C43 1.569(12)
C42 N4 1.504(11)
C43 H43 1.0000
C43 C44 1.471(12)
C43 N2 1.484(10)
C44 N6 1.143(11)
C45 H45A 0.9800
C45 H45B 0.9800
C45 H45C 0.9800
C45 O7 1.414(11)
N1 Cu 2.102(7)
N2 Cu 2.184(7)
N3 Cu 2.079(7)
N4 Cu 2.120(6)
N7 O1A 1.307(14)
N7 O2A 1.294(15)
N7 O3A 1.197(14)
N7 O1B 1.281(18)
N7 O2B 1.198(19)
N7 O3B 1.281(18)
N8 O4 1.232(11)
N8 O5 1.233(11)
N8 O6 1.248(11)
O1A Cu 1.968(11)
O2A Cu 2.641(12)
O1B Cu 2.715(16)
O2B Cu 2.042(16)
O7 H7 0.8400

loop_
_geom_hbond_atom_site_label_D
_geom_hbond_atom_site_label_H
_geom_hbond_atom_site_label_A
_geom_hbond_distance_DH
_geom_hbond_distance_HA
_geom_hbond_distance_DA
_geom_hbond_angle_DHA
O7 H7 O4 0.84 1.88 2.699(12) 166.6

loop_
_geom_torsion_atom_site_label_1
_geom_torsion_atom_site_label_2
_geom_torsion_atom_site_label_3
_geom_torsion_atom_site_label_4
_geom_torsion
C1 C2 N2 C3 -160.9(7)
C1 C2 N2 C43 73.5(9)
C1 C2 N2 Cu -43.3(7)
C2 C1 N1 C10 -160.1(6)
C2 C1 N1 C11 78.9(8)
C2 C1 N1 Cu -38.9(7)
C3 C4 C5 N3 64.3(11)
C4 C3 N2 C2 168.7(7)
C4 C3 N2 C43 -64.7(9)
C4 C3 N2 Cu 56.9(9)
C4 C5 N3 C6 57.8(9)
C4 C5 N3 C31 178.4(7)
C4 C5 N3 Cu -60.5(8)
C6 C7 N4 C8 -159.8(7)
C6 C7 N4 C42 76.7(8)
C6 C7 N4 Cu -41.9(7)
C7 C6 N3 C5 -158.7(7)
C7 C6 N3 C31 80.4(8)
C7 C6 N3 Cu -38.3(8)
C8 C9 C10 N1 62.5(10)
C9 C8 N4 C7 173.0(7)
C9 C8 N4 C42 -61.9(9)
C9 C8 N4 Cu 58.7(8)
C9 C10 N1 C1 59.2(9)
C9 C10 N1 C11 -179.3(7)
C9 C10 N1 Cu -60.1(8)
C11 C12 C13 C14 179.4(8)
C11 C12 C17 C16 178.7(8)
C12 C11 N1 C1 61.1(9)
C12 C11 N1 C10 -61.8(9)
C12 C11 N1 Cu 178.0(6)
C12 C13 C14 C15 2.0(15)
C13 C12 C17 C16 -2.3(13)
C13 C14 C15 C16 -2.4(15)
C14 C15 C16 C17 0.5(16)
C15 C16 C17 C12 1.9(15)
C17 C12 C13 C14 0.3(13)
C31 C32 C33 C34 -178.0(9)
C31 C32 C37 C36 178.0(9)
C32 C31 N3 C5 -65.1(9)
C32 C31 N3 C6 56.3(9)
C32 C31 N3 Cu 173.3(5)
C32 C33 C34 C35 0.8(15)
C33 C32 C37 C36 2.4(15)
C33 C34 C35 C36 0.9(15)
C34 C35 C36 C37 -1.0(15)
C35 C36 C37 C32 -0.7(16)
C37 C32 C33 C34 -2.4(14)
C41 C42 C43 C44 65.4(9)
C41 C42 C43 N2 -168.3(7)
C41 C42 N4 C7 40.8(10)
C41 C42 N4 C8 -82.0(9)
C41 C42 N4 Cu 156.8(6)
C42 C43 N2 C2 -85.1(8)
C42 C43 N2 C3 151.3(7)
C42 C43 N2 Cu 28.1(8)
C43 C42 N4 C7 -85.8(8)
C43 C42 N4 C8 151.4(7)
C43 C42 N4 Cu 30.1(8)
C44 C43 N2 C2 38.3(9)
C44 C43 N2 C3 -85.2(8)
C44 C43 N2 Cu 151.6(6)
N1 C1 C2 N2 57.9(9)
N1 C11 C12 C13 95.2(10)
N1 C11 C12 C17 -85.7(10)
N2 C3 C4 C5 -62.3(11)
N3 C6 C7 N4 55.6(9)
N3 C31 C32 C33 -91.9(10)
N3 C31 C32 C37 92.6(10)
N4 C8 C9 C10 -61.7(10)
N4 C42 C43 C44 -166.6(7)
N4 C42 C43 N2 -40.2(9)
O1A N7 O2A Cu 0.9(8)
O2A N7 O1A Cu -1.3(12)
O3A N7 O1A Cu 178.8(10)
O3A N7 O2A Cu -179.2(10)
O1B N7 O2B Cu -1.4(19)
O2B N7 O1B Cu 1.0(13)
O3B N7 O1B Cu -176.4(12)
O3B N7 O2B Cu 176.0(12)

loop_
_twin_individual_id
_twin_individual_mass_fraction_refined
1 0.96(3)
2 0.04(3)
